data_7102856
loop_
_publ_author_name
'Xu, Fenfen'
'Tard, C\'edric'
'Wang, Xiufeng'
'Ibrahim, Saad K'
'Hughes, David L'
'Zhong, Wei'
'Zeng, Xirui'
'Luo, Qiuyan'
'Liu, Xiaoming'
'Pickett, Christopher J'

_publ_section_title
;
 Controlling carbon monoxide binding at di-iron units related to the
 iron-only hydrogenase sub-site.
;
_journal_issue 5
_journal_name_full 'Chemical communications (Cambridge, England)'
_journal_page_first 606
_journal_page_last 608
_journal_paper_doi 10.1039/b712805c
_journal_year 2008
_chemical_compound_source 'synthesis as described'
_chemical_formula_moiety 'C11 H11 Fe2 N O6 S2'
_chemical_formula_structural '[Fe2 (CO)6 {MeC(CH2S)2-CH2NH2}]'
_chemical_formula_sum 'C11 H11 Fe2 N O6 S2'
_chemical_formula_weight 429.03
_chemical_name_common 'Compound B, X=NH2'
_chemical_name_systematic
;
?
;
_space_group_IT_number 88
_symmetry_cell_setting tetragonal
_symmetry_Int_Tables_number 88
_symmetry_space_group_name_Hall '-I 4ad'
_symmetry_space_group_name_H-M 'I 41/a :2'
_atom_sites_solution_hydrogens geom
_atom_sites_solution_primary direct
_atom_sites_solution_secondary difmap
_audit_conform_dict_location ftp://ftp.iucr.org/pub/cif_core.dic
_audit_conform_dict_name cif_core.dic
_audit_conform_dict_version 2.3
_audit_creation_date 2005-05-13T12:32:26-00:00
_audit_creation_method 'WinGX routine CIF_UPDATE'
_cell_angle_alpha 90
_cell_angle_beta 90
_cell_angle_gamma 90
_cell_formula_units_Z 16
_cell_length_a 26.7146(11)
_cell_length_b 26.7146(11)
_cell_length_c 8.8972(3)
_cell_measurement_reflns_used 19271
_cell_measurement_temperature 173(2)
_cell_measurement_theta_max 26.733
_cell_measurement_theta_min 3.395
_cell_measurement_wavelength 0.71073
_cell_volume 6349.7(4)
_computing_cell_refinement 'HKL Scalepack (Otwinowski & Minor 1997)'
_computing_data_collection 'Collect (Nonius BV, 1997-2000)'
_computing_data_reduction 'HKL Denzo and Scalepack (Otwinowski & Minor 1997)'
_computing_molecular_graphics 'Ortep-3 for Windows (Farrugia, 1997)'
_computing_publication_material 'WinGX publication routines (Farrugia, 1999)'
_computing_structure_refinement 'SHELXL-97 (Sheldrick, 1997)'
_computing_structure_solution 'SHELXS-86 (Sheldrick, 1986)'
_diffrn_ambient_temperature 173(2)
_diffrn_detector 'CCD plate'
_diffrn_detector_area_resol_mean 9
_diffrn_measured_fraction_theta_full 0.969
_diffrn_measured_fraction_theta_max 0.969
_diffrn_measurement_device '95mm CCD camera on \k-goniostat'
_diffrn_measurement_device_type KappaCCD
_diffrn_measurement_method 'CCD rotation images, thick slices'
_diffrn_orient_matrix_type 'by Nonius Collect from scalepack cell'
_diffrn_orient_matrix_UB_11 -0.363892E-1
_diffrn_orient_matrix_UB_12 -0.70028E-2
_diffrn_orient_matrix_UB_13 -0.158859E-1
_diffrn_orient_matrix_UB_21 0.55269E-2
_diffrn_orient_matrix_UB_22 -0.7547E-3
_diffrn_orient_matrix_UB_23 -0.11114
_diffrn_orient_matrix_UB_31 0.68179E-2
_diffrn_orient_matrix_UB_32 -0.367641E-1
_diffrn_orient_matrix_UB_33 0.53075E-2
_diffrn_radiation_monochromator graphite
_diffrn_radiation_probe x-ray
_diffrn_radiation_type MoK\a
_diffrn_radiation_wavelength 0.71073
_diffrn_reflns_av_R_equivalents 0.073
_diffrn_reflns_av_unetI/netI 0.0553
_diffrn_reflns_limit_h_max 32
_diffrn_reflns_limit_h_min -33
_diffrn_reflns_limit_k_max 23
_diffrn_reflns_limit_k_min -33
_diffrn_reflns_limit_l_max 10
_diffrn_reflns_limit_l_min -8
_diffrn_reflns_number 14820
_diffrn_reflns_theta_full 26.67
_diffrn_reflns_theta_max 26.67
_diffrn_reflns_theta_min 3.41
_diffrn_source 'Enraf Nonius FR590'
_exptl_absorpt_coefficient_mu 2.115
_exptl_absorpt_correction_T_max 0.961
_exptl_absorpt_correction_T_min 0.781
_exptl_absorpt_correction_type multi-scan
_exptl_absorpt_process_details
;
[c.f. r.h. blessing, acta cryst. (1995), a51, 33-38]
;
_exptl_crystal_colour red
_exptl_crystal_density_diffrn 1.795
_exptl_crystal_density_method 'not measured'
_exptl_crystal_description needle
_exptl_crystal_F_000 3456
_exptl_crystal_size_max 0.1
_exptl_crystal_size_mid 0.02
_exptl_crystal_size_min 0.02
_refine_diff_density_max 1.279
_refine_diff_density_min -0.368
_refine_diff_density_rms 0.087
_refine_ls_extinction_method none
_refine_ls_goodness_of_fit_ref 1.045
_refine_ls_hydrogen_treatment mixed
_refine_ls_matrix_type full
_refine_ls_number_parameters 205
_refine_ls_number_reflns 3254
_refine_ls_number_restraints 0
_refine_ls_restrained_S_all 1.045
_refine_ls_R_factor_all 0.0745
_refine_ls_R_factor_gt 0.0459
_refine_ls_shift/su_max 0
_refine_ls_shift/su_mean 0
_refine_ls_structure_factor_coef Fsqd
_refine_ls_weighting_details 'calc w=1/[\s^2^(Fo^2^)+(0.0280P)^2^+32.4101P] where P=(Fo^2^+2Fc^2^)/3'
_refine_ls_weighting_scheme calc
_refine_ls_wR_factor_gt 0.0908
_refine_ls_wR_factor_ref 0.102
_reflns_number_gt 2408
_reflns_number_total 3254
_reflns_threshold_expression >2sigma(I)
_cod_data_source_file b712805c.txt
_cod_data_source_block may905
_cod_original_sg_symbol_H-M 'I 41/a'
_cod_database_code 7102856

loop_
_symmetry_equiv_pos_as_xyz
'x, y, z'
'-x+1/2, -y, z+1/2'
'-y+3/4, x+1/4, z+1/4'
'y+3/4, -x+3/4, z+3/4'
'x+1/2, y+1/2, z+1/2'
'-x+1, -y+1/2, z+1'
'-y+5/4, x+3/4, z+3/4'
'y+5/4, -x+5/4, z+5/4'
'-x, -y, -z'
'x-1/2, y, -z-1/2'
'y-3/4, -x-1/4, -z-1/4'
'-y-3/4, x-3/4, -z-3/4'
'-x+1/2, -y+1/2, -z+1/2'
'x, y+1/2, -z'
'y-1/4, -x+1/4, -z+1/4'
'-y-1/4, x-1/4, -z-1/4'

loop_
_atom_site_label
_atom_site_type_symbol
_atom_site_fract_x
_atom_site_fract_y
_atom_site_fract_z
_atom_site_U_iso_or_equiv
_atom_site_adp_type
_atom_site_occupancy
_atom_site_symmetry_multiplicity
_atom_site_calc_flag
_atom_site_refinement_flags
_atom_site_disorder_assembly
_atom_site_disorder_group
Fe1 Fe 0.31128(2) 0.32584(2) -0.14884(6) 0.02910(17) Uani 1 1 d . . .
Fe2 Fe 0.28528(2) 0.35729(2) 0.10394(7) 0.02905(17) Uani 1 1 d . . .
S1 S 0.27921(4) 0.27635(4) 0.03456(13) 0.0322(3) Uani 1 1 d . . .
S2 S 0.36578(4) 0.34857(4) 0.03272(12) 0.0307(3) Uani 1 1 d . . .
O1 O 0.36033(14) 0.26401(14) -0.3787(4) 0.0585(10) Uani 1 1 d . . .
O2 O 0.33561(15) 0.42157(14) -0.2943(4) 0.0585(10) Uani 1 1 d . . .
O3 O 0.21252(12) 0.32561(13) -0.2937(4) 0.0494(9) Uani 1 1 d . . .
O4 O 0.29905(14) 0.46590(13) 0.0679(4) 0.0538(10) Uani 1 1 d . . .
O5 O 0.17596(13) 0.36514(14) 0.0830(4) 0.0546(10) Uani 1 1 d . . .
O6 O 0.29356(15) 0.34972(15) 0.4318(4) 0.0603(10) Uani 1 1 d . . .
N N 0.4414(2) 0.22552(18) -0.0599(6) 0.0660(15) Uani 1 1 d . . .
H1Y H 0.439(3) 0.258(3) -0.091(8) 0.099 Uiso 1 1 d . . .
H1X H 0.466(2) 0.239(3) 0.034(8) 0.099 Uiso 1 1 d . . .
C1 C 0.34221(18) 0.28710(17) -0.2863(5) 0.0377(11) Uani 1 1 d . . .
C2 C 0.32599(18) 0.38461(19) -0.2382(5) 0.0405(11) Uani 1 1 d . . .
C3 C 0.25062(18) 0.32532(16) -0.2378(5) 0.0353(10) Uani 1 1 d . . .
C4 C 0.29315(17) 0.42355(18) 0.0812(5) 0.0365(11) Uani 1 1 d . . .
C5 C 0.21863(19) 0.36213(17) 0.0894(5) 0.0363(10) Uani 1 1 d . . .
C6 C 0.29023(17) 0.35301(17) 0.3051(5) 0.0384(11) Uani 1 1 d . . .
C7 C 0.32277(18) 0.23784(17) 0.1444(6) 0.0417(11) Uani 1 1 d . . .
H7B H 0.3143 0.2428 0.2517 0.05 Uiso 1 1 calc R . .
H7A H 0.3153 0.2024 0.1205 0.05 Uiso 1 1 calc R . .
C8 C 0.37882(18) 0.24461(16) 0.1294(5) 0.0371(11) Uani 1 1 d . . .
C9 C 0.39529(17) 0.29912(18) 0.1426(6) 0.0416(11) Uani 1 1 d . . .
H9B H 0.4315 0.3001 0.1192 0.05 Uiso 1 1 calc R . .
H9A H 0.3918 0.3086 0.2497 0.05 Uiso 1 1 calc R . .
C10 C 0.4047(2) 0.21552(19) 0.2577(6) 0.0510(13) Uani 1 1 d . . .
H10C H 0.3933 0.2287 0.3547 0.077 Uiso 1 1 calc R . .
H10B H 0.441 0.2195 0.2494 0.077 Uiso 1 1 calc R . .
H10A H 0.396 0.18 0.2503 0.077 Uiso 1 1 calc R . .
C11 C 0.3940(2) 0.2207(2) -0.0196(6) 0.0625(17) Uani 1 1 d . . .
H11B H 0.3861 0.1846 -0.0144 0.075 Uiso 1 1 calc R . .
H11A H 0.3729 0.2354 -0.0999 0.075 Uiso 1 1 calc R . .

loop_
_atom_site_aniso_label
_atom_site_aniso_U_11
_atom_site_aniso_U_22
_atom_site_aniso_U_33
_atom_site_aniso_U_23
_atom_site_aniso_U_13
_atom_site_aniso_U_12
Fe1 0.0326(4) 0.0308(3) 0.0239(3) -0.0021(3) -0.0008(3) -0.0006(3)
Fe2 0.0322(3) 0.0299(3) 0.0250(3) -0.0023(3) -0.0008(3) 0.0030(3)
S1 0.0349(6) 0.0296(6) 0.0320(6) -0.0003(5) -0.0009(5) -0.0025(5)
S2 0.0304(6) 0.0309(6) 0.0307(6) -0.0026(5) -0.0029(5) -0.0004(4)
O1 0.072(3) 0.063(2) 0.041(2) -0.0110(19) 0.0127(19) 0.015(2)
O2 0.074(3) 0.047(2) 0.054(2) 0.0163(19) -0.007(2) -0.011(2)
O3 0.0367(19) 0.065(2) 0.047(2) -0.0100(18) -0.0110(16) 0.0049(17)
O4 0.067(3) 0.033(2) 0.062(2) -0.0051(17) -0.0152(19) 0.0024(17)
O5 0.037(2) 0.066(2) 0.061(2) 0.0171(19) -0.0001(18) 0.0096(18)
O6 0.076(3) 0.076(3) 0.029(2) 0.0009(18) -0.0019(18) -0.003(2)
N 0.075(4) 0.040(3) 0.083(4) 0.011(3) 0.035(3) 0.013(3)
C1 0.043(3) 0.038(3) 0.031(2) 0.001(2) 0.001(2) 0.001(2)
C2 0.044(3) 0.045(3) 0.033(3) 0.000(2) -0.008(2) -0.004(2)
C3 0.045(3) 0.034(2) 0.028(2) -0.0034(19) 0.000(2) 0.001(2)
C4 0.036(3) 0.043(3) 0.031(2) -0.006(2) -0.007(2) 0.006(2)
C5 0.046(3) 0.036(3) 0.027(2) 0.005(2) 0.001(2) 0.006(2)
C6 0.039(3) 0.040(3) 0.036(3) 0.000(2) 0.002(2) 0.003(2)
C7 0.049(3) 0.034(3) 0.042(3) 0.006(2) -0.002(2) 0.003(2)
C8 0.045(3) 0.030(2) 0.036(3) 0.002(2) 0.002(2) 0.012(2)
C9 0.032(2) 0.048(3) 0.046(3) -0.003(2) -0.008(2) 0.006(2)
C10 0.057(3) 0.049(3) 0.048(3) 0.009(2) -0.007(3) 0.010(3)
C11 0.088(5) 0.058(4) 0.042(3) 0.003(3) 0.012(3) 0.032(3)

loop_
_atom_type_symbol
_atom_type_description
_atom_type_scat_dispersion_real
_atom_type_scat_dispersion_imag
_atom_type_scat_source
C C 0.0033 0.0016 'International Tables Vol C Tables 4.2.6.8 and 6.1.1.4'
H H 0 0 'International Tables Vol C Tables 4.2.6.8 and 6.1.1.4'
Fe Fe 0.3463 0.8444 'International Tables Vol C Tables 4.2.6.8 and 6.1.1.4'
N N 0.0061 0.0033 'International Tables Vol C Tables 4.2.6.8 and 6.1.1.4'
O O 0.0106 0.006 'International Tables Vol C Tables 4.2.6.8 and 6.1.1.4'
S S 0.1246 0.1234 'International Tables Vol C Tables 4.2.6.8 and 6.1.1.4'

loop_
_geom_angle_atom_site_label_1
_geom_angle_atom_site_label_2
_geom_angle_atom_site_label_3
_geom_angle
_geom_angle_site_symmetry_1
_geom_angle_site_symmetry_3
_geom_angle_publ_flag
C1 Fe1 C2 95.8(2) . . ?
C1 Fe1 C3 96.3(2) . . ?
C2 Fe1 C3 90.5(2) . . ?
C1 Fe1 S2 110.12(15) . . ?
C2 Fe1 S2 86.61(15) . . ?
C3 Fe1 S2 153.58(14) . . ?
C1 Fe1 S1 109.05(15) . . ?
C2 Fe1 S1 155.10(16) . . ?
C3 Fe1 S1 88.39(15) . . ?
S2 Fe1 S1 83.43(4) . . ?
C1 Fe1 Fe2 158.56(15) . . ?
C2 Fe1 Fe2 99.48(15) . . ?
C3 Fe1 Fe2 98.51(14) . . ?
S2 Fe1 Fe2 56.29(3) . . ?
S1 Fe1 Fe2 56.20(3) . . ?
C5 Fe2 C4 92.1(2) . . ?
C5 Fe2 C6 98.6(2) . . ?
C4 Fe2 C6 99.6(2) . . ?
C5 Fe2 S2 159.43(15) . . ?
C4 Fe2 S2 87.63(15) . . ?
C6 Fe2 S2 101.72(15) . . ?
C5 Fe2 S1 88.74(15) . . ?
C4 Fe2 S1 157.51(15) . . ?
C6 Fe2 S1 102.52(15) . . ?
S2 Fe2 S1 83.83(4) . . ?
C5 Fe2 Fe1 103.63(14) . . ?
C4 Fe2 Fe1 101.41(15) . . ?
C6 Fe2 Fe1 148.63(15) . . ?
S2 Fe2 Fe1 56.44(3) . . ?
S1 Fe2 Fe1 56.72(3) . . ?
C7 S1 Fe2 110.26(16) . . ?
C7 S1 Fe1 118.05(16) . . ?
Fe2 S1 Fe1 67.09(4) . . ?
C9 S2 Fe2 109.68(16) . . ?
C9 S2 Fe1 117.89(16) . . ?
Fe2 S2 Fe1 67.28(4) . . ?
C11 N H1Y 96(4) . . ?
C11 N H1X 113(3) . . ?
H1Y N H1X 87(5) . . ?
O1 C1 Fe1 176.3(4) . . ?
O2 C2 Fe1 179.5(5) . . ?
O3 C3 Fe1 179.2(4) . . ?
O4 C4 Fe2 178.7(4) . . ?
O5 C5 Fe2 178.7(4) . . ?
O6 C6 Fe2 179.2(5) . . ?
C8 C7 S1 120.9(3) . . ?
C8 C7 H7B 107.1 . . ?
S1 C7 H7B 107.1 . . ?
C8 C7 H7A 107.1 . . ?
S1 C7 H7A 107.1 . . ?
H7B C7 H7A 106.8 . . ?
C7 C8 C9 113.1(4) . . ?
C7 C8 C11 106.8(4) . . ?
C9 C8 C11 112.9(4) . . ?
C7 C8 C10 108.5(4) . . ?
C9 C8 C10 107.1(4) . . ?
C11 C8 C10 108.3(4) . . ?
C8 C9 S2 121.7(3) . . ?
C8 C9 H9B 106.9 . . ?
S2 C9 H9B 106.9 . . ?
C8 C9 H9A 106.9 . . ?
S2 C9 H9A 106.9 . . ?
H9B C9 H9A 106.7 . . ?
C8 C10 H10C 109.5 . . ?
C8 C10 H10B 109.5 . . ?
H10C C10 H10B 109.5 . . ?
C8 C10 H10A 109.5 . . ?
H10C C10 H10A 109.5 . . ?
H10B C10 H10A 109.5 . . ?
N C11 C8 116.7(6) . . ?
N C11 H11B 108.1 . . ?
C8 C11 H11B 108.1 . . ?
N C11 H11A 108.1 . . ?
C8 C11 H11A 108.1 . . ?
H11B C11 H11A 107.3 . . ?

loop_
_geom_bond_atom_site_label_1
_geom_bond_atom_site_label_2
_geom_bond_distance
_geom_bond_site_symmetry_2
_geom_bond_publ_flag
Fe1 C1 1.802(5) . ?
Fe1 C2 1.803(5) . ?
Fe1 C3 1.804(5) . ?
Fe1 S2 2.2578(12) . ?
Fe1 S1 2.2683(12) . ?
Fe1 Fe2 2.4992(8) . ?
Fe2 C5 1.790(5) . ?
Fe2 C4 1.794(5) . ?
Fe2 C6 1.798(5) . ?
Fe2 S2 2.2539(12) . ?
Fe2 S1 2.2547(12) . ?
S1 C7 1.835(5) . ?
S2 C9 1.823(5) . ?
O1 C1 1.136(5) . ?
O2 C2 1.136(5) . ?
O3 C3 1.133(5) . ?
O4 C4 1.148(5) . ?
O5 C5 1.144(5) . ?
O6 C6 1.134(6) . ?
N C11 1.323(7) . ?
N H1Y 0.91(7) . ?
N H1X 1.13(7) . ?
C7 C8 1.514(6) . ?
C7 H7B 0.99 . ?
C7 H7A 0.99 . ?
C8 C9 1.526(6) . ?
C8 C11 1.526(7) . ?
C8 C10 1.544(6) . ?
C9 H9B 0.99 . ?
C9 H9A 0.99 . ?
C10 H10C 0.98 . ?
C10 H10B 0.98 . ?
C10 H10A 0.98 . ?
C11 H11B 0.99 . ?
C11 H11A 0.99 . ?
